data_7222764
loop_
_publ_author_name
'Reckeweg, O.'
'Meyer, H.J.'

_publ_section_title
;
 Die Synthese und Struktur von Clusteraziden: A4 (Nb6 Cl2 (N3)6) (H2 O)2
 mit A= Rb, Cs
;
_journal_name_full
;
Zeitschrift fuer Naturforschung, Teil B. Anorganische Chemie, Organische 
Chemie (42,1987-)
;
_journal_page_first 1377
_journal_page_last 1381
_journal_volume 50
_journal_year 1995
_chemical_formula_sum 'Cl12 Cs4 H4 N18 Nb6 O2'
_chemical_name_systematic 'Cs4 ((Nb (N3))6 Cl12) (H2 O)2'
_space_group_IT_number 2
_symmetry_space_group_name_Hall '-P 1'
_symmetry_space_group_name_H-M 'P -1'
_cell_angle_alpha 96.89
_cell_angle_beta 103.35
_cell_angle_gamma 101.6
_cell_formula_units_Z 1
_cell_length_a 9.209
_cell_length_b 9.479
_cell_length_c 10.918
_cell_volume 894.412
_citation_journal_id_ASTM ZNBSEN
_cod_data_source_file Reckeweg_ZNBSEN_1995_1763.cif
_cod_data_source_block H4Cl12Cs4N18Nb6O2
_cod_original_cell_volume 894.4121
_cod_original_formula_sum 'H4 Cl12 Cs4 N18 Nb6 O2'
_cod_database_code 7222764

loop_
_symmetry_equiv_pos_as_xyz
x,y,z
-x,-y,-z

loop_
_atom_site_label
_atom_site_type_symbol
_atom_site_fract_x
_atom_site_fract_y
_atom_site_fract_z
_atom_site_occupancy
_atom_site_U_iso_or_equiv
N1 N-3 -0.2569 0.3323 -0.0124 1 0.0
N8 N+5 -0.2779 -0.1253 0.3434 1 0.0
N4 N-3 0.369 0.2827 0.305 1 0.0
N7 N-3 -0.207 -0.1797 0.2831 1 0.0
Cl1 Cl-1 -0.2663 0.0896 0.1522 1 0.0
Nb2 Nb+2 0.1757 0.13648 0.14532 1 0.0
N3 N-3 -0.4092 0.385 -0.1986 1 0.0
Nb3 Nb+2 -0.103 -0.08381 0.13454 1 0.0
Cl6 Cl-1 -0.3286 -0.2591 -0.0119 1 0.0
N6 N-3 0.3196 0.4277 0.4735 1 0.0
Cl2 Cl-1 0.3513 -0.0278 0.1781 1 0.0
O1 O-2 0.0296 -0.335 0.5049 1 0.0
N5 N+5 0.3413 0.3561 0.3896 1 0.0
Cl4 Cl-1 0.0596 0.3474 0.1646 1 0.0
Cs2 Cs+1 0.34157 -0.23043 0.4498 1 0.0
Nb1 Nb+2 -0.12386 0.15957 -0.00602 1 0.0
N2 N+5 -0.3327 0.3576 -0.1073 1 0.0
N9 N-3 -0.3483 -0.0742 0.4043 1 0.0
Cl5 Cl-1 0.0852 0.0597 0.3289 1 0.0
Cs1 Cs+1 -0.31218 0.47151 0.23694 1 0.0
Cl3 Cl-1 0.0233 -0.2887 0.165 1 0.0
